data_4311305
loop_
_publ_author_name
'Yukinari Sunatsuki'
'Hiromi Ohta'
'Masaaki Kojima'
'Yuichi Ikuta'
'Yoshiyuki Goto'
'Naohide Matsumoto'
'Seiichiro Iijima'
'Haruo Akashi'
'Sumio Kaizaki'
'Fran\,coise Dahan'
'Jean-Pierre Tuchagues'

_publ_contact_author_address Japan
_publ_contact_author_email kojima@cc.okayama-u.ac.jp
_publ_contact_author_fax +81-86-251-7842
_publ_contact_author_name 'Masaaki KOJIMA'
_publ_contact_author_phone +81-86-251-7842
_publ_section_title
;
 Supramolecular Spin-Crossover Iron Complexes Based on
 Imidazole-Imidazolate Hydrogen Bonds
;
_journal_name_full 'Inorganic Chemistry'
_journal_page_first 4154
_journal_page_last 4171
_journal_paper_doi 10.1021/ic0498384
_journal_volume 43
_journal_year 2004
_chemical_absolute_configuration ad
_chemical_formula_moiety 'C18 H26 Fe N10 O2.50 '
_chemical_formula_sum 'C18 H26 Fe N10 O2.5'
_chemical_formula_weight 478.32
_space_group_IT_number 220
_symmetry_cell_setting cubic
_symmetry_Int_Tables_number 220
_symmetry_space_group_name_Hall 'I -4bd 2c 3'
_symmetry_space_group_name_H-M 'I -4 3 d'
_cell_angle_alpha 90
_cell_angle_beta 90
_cell_angle_gamma 90
_cell_formula_units_Z 16
_cell_length_a 20.175(1)
_cell_length_b 20.175(1)
_cell_length_c 20.175(1)
_cell_measurement_reflns_used 52227
_cell_measurement_temperature 123.1
_cell_measurement_theta_max 27.5
_cell_measurement_theta_min 1.4
_cell_volume 8211.8(7)
_computing_cell_refinement PROCESS-AUTO
_computing_data_collection PROCESS-AUTO
_computing_data_reduction CrystalStructure
_computing_publication_material 'CrystalStructure 3.6.0'
_computing_structure_refinement CRYSTALS
_diffrn_detector_area_resol_mean 10.00
_diffrn_measured_fraction_theta_full 1.0000
_diffrn_measured_fraction_theta_max 1.0000
_diffrn_measurement_device_type 'Rigaku RAXIS-IV'
_diffrn_measurement_method \w
_diffrn_radiation_type 'Mo K\a'
_diffrn_radiation_wavelength 0.7107
_diffrn_reflns_av_R_equivalents 0.049
_diffrn_reflns_limit_h_max 25
_diffrn_reflns_limit_h_min -25
_diffrn_reflns_limit_k_max 26
_diffrn_reflns_limit_k_min -26
_diffrn_reflns_limit_l_max 25
_diffrn_reflns_limit_l_min -25
_diffrn_reflns_number 29687
_diffrn_reflns_theta_full 27.47
_diffrn_reflns_theta_max 27.47
_exptl_absorpt_coefficient_mu 0.777
_exptl_absorpt_correction_T_max 0.856
_exptl_absorpt_correction_T_min 0.651
_exptl_absorpt_correction_type multi-scan
_exptl_absorpt_process_details
;
    Higashi, T. (1995). Program for Absorption Correction.
    Rigaku Corporation, Tokyo, Japan.
;
_exptl_crystal_colour 'dark blue'
_exptl_crystal_density_diffrn 1.547
_exptl_crystal_density_method 'not measured'
_exptl_crystal_description prism
_exptl_crystal_F_000 4000.00
_exptl_crystal_size_max 0.23
_exptl_crystal_size_mid 0.21
_exptl_crystal_size_min 0.20
_refine_diff_density_max 0.59
_refine_diff_density_min -0.85
_refine_ls_abs_structure_details 'Flack, H. D. (1983), Acta Cryst. A39, 876-881.  596 Friedel Pairs'
_refine_ls_abs_structure_Flack 0.01(3)
_refine_ls_extinction_coef 184(37)
_refine_ls_extinction_method 'Larson (1970) Crystallographic Computing eq. 22'
_refine_ls_goodness_of_fit_ref 0.813
_refine_ls_hydrogen_treatment refall
_refine_ls_number_parameters 136
_refine_ls_number_reflns 1585
_refine_ls_R_factor_gt 0.0450
_refine_ls_shift/su_max 0.0000
_refine_ls_structure_factor_coef Fsqd
_refine_ls_weighting_details 'w = 1/[0.0010Fo^2^ + 3.0000\s(Fo^2^) + 0.5000]/(4Fo^2^)'
_refine_ls_weighting_scheme calc
_refine_ls_wR_factor_ref 0.0980
_reflns_number_gt 1229
_reflns_number_total 1585
_reflns_threshold_expression F^2^>2.0\s(F^2^)
_cod_data_source_file ic0498384si20040401_112019_09.cif
_cod_data_source_block '_[FeL].2.5H2O'
_cod_original_cell_volume 8212.1(9)
_cod_original_formula_sum 'C18 H26 Fe N10 O2.50 '
_cod_database_code 4311305

loop_
_symmetry_equiv_pos_site_id
_symmetry_equiv_pos_as_xyz
1 +X,+Y,+Z
2 +Y,+Z,+X
3 +Z,+X,+Y
4 3/4+Y,1/4-X,3/4-Z
5 3/4+Z,1/4-Y,3/4-X
6 3/4+X,1/4-Z,3/4-Y
7 -X,1/2-Y,+Z
8 1/2-Z,+X,-Y
9 1/2-X,+Y,-Z
10 -Y,1/2-Z,+X
11 -Z,1/2-X,+Y
12 1/4-Y,1/4+X,3/4-Z
13 1/4-Z,1/4+Y,3/4-X
14 1/4-X,1/4+Z,3/4-Y
15 1/2-Y,+Z,-X
16 3/4+Z,3/4+Y,3/4+X
17 3/4+X,3/4+Z,3/4+Y
18 3/4+Y,3/4+X,3/4+Z
19 1/2+Y,1/2-Z,-X
20 3/4-Y,1/4-X,1/4+Z
21 3/4-Z,1/4-Y,1/4+X
22 3/4-X,1/4-Z,1/4+Y
23 1/2+X,1/2-Y,-Z
24 1/2+Z,1/2-X,-Y
25 1/2+X,1/2+Y,1/2+Z
26 1/2+Y,1/2+Z,1/2+X
27 1/2+Z,1/2+X,1/2+Y
28 1/4+Y,3/4-X,1/4-Z
29 1/4+Z,3/4-Y,1/4-X
30 1/4+X,3/4-Z,1/4-Y
31 1/2-X,-Y,1/2+Z
32 -Z,1/2+X,1/2-Y
33 -X,1/2+Y,1/2-Z
34 1/2-Y,-Z,1/2+X
35 1/2-Z,-X,1/2+Y
36 3/4-Y,3/4+X,1/4-Z
37 3/4-Z,3/4+Y,1/4-X
38 3/4-X,3/4+Z,1/4-Y
39 -Y,1/2+Z,1/2-X
40 1/4+Z,1/4+Y,1/4+X
41 1/4+X,1/4+Z,1/4+Y
42 1/4+Y,1/4+X,1/4+Z
43 +Y,-Z,1/2-X
44 1/4-Y,3/4-X,3/4+Z
45 1/4-Z,3/4-Y,3/4+X
46 1/4-X,3/4-Z,3/4+Y
47 +X,-Y,1/2-Z
48 +Z,-X,1/2-Y

loop_
_atom_site_label
_atom_site_type_symbol
_atom_site_fract_x
_atom_site_fract_y
_atom_site_fract_z
_atom_site_U_iso_or_equiv
_atom_site_adp_type
_atom_site_occupancy
_atom_site_symmetry_multiplicity
_atom_site_calc_flag
_atom_site_refinement_flags
_atom_site_disorder_assembly
_atom_site_disorder_group
Fe(1) Fe 0.09573(2) 0.09573(2) 0.09573(2) 0.0429(1) Uani 1.00 3 d S . .
O(1) O 0.0619(6) -0.2382(6) 0.084(1) 0.257(9) Uani 0.50 1 d P . .
O(2) O 0.0208(4) 0.2952(4) 0.2792(3) 0.039(2) Uani 0.33 1 d P . .
N(1) N 0.1883(1) 0.1883(1) 0.1883(1) 0.0402(6) Uani 1.00 3 d S . .
N(2) N 0.1933(1) 0.0886(1) 0.0884(1) 0.0427(8) Uani 1.00 1 d . . .
N(3) N 0.1040(1) 0.0011(1) 0.0920(1) 0.0511(9) Uani 1.00 1 d . . .
N(4) N 0.1011(2) -0.1101(1) 0.0878(2) 0.070(1) Uani 1.00 1 d . . .
C(1) C 0.2494(2) 0.1705(2) 0.1573(2) 0.0428(9) Uani 1.00 1 d . . .
C(2) C 0.2392(2) 0.1444(2) 0.0872(2) 0.0416(9) Uani 1.00 1 d . . .
C(3) C 0.2152(2) 0.0295(2) 0.0835(2) 0.046(1) Uani 1.00 1 d . . .
C(4) C 0.1675(2) -0.0219(2) 0.0856(2) 0.052(1) Uani 1.00 1 d . . .
C(5) C 0.0664(2) -0.0539(2) 0.0935(2) 0.064(1) Uani 1.00 1 d . . .
C(6) C 0.1660(3) -0.0896(2) 0.0831(2) 0.061(1) Uani 1.00 1 d . . .
H(1) H 0.281(2) 0.215(2) 0.158(2) 0.050(9) Uiso 1.00 1 d . . .
H(2) H 0.272(1) 0.138(2) 0.187(2) 0.036(8) Uiso 1.00 1 d . . .
H(3) H 0.282(2) 0.128(1) 0.070(1) 0.033(8) Uiso 1.00 1 d . . .
H(4) H 0.215(2) 0.182(2) 0.064(2) 0.039(9) Uiso 1.00 1 d . . .
H(5) H 0.265(2) 0.017(2) 0.080(2) 0.08(1) Uiso 1.00 1 d . . .
H(6) H 0.014(2) -0.054(2) 0.102(2) 0.08(1) Uiso 1.00 1 d . . .
H(7) H 0.199(2) -0.119(2) 0.074(2) 0.08(2) Uiso 1.00 1 d . . .

loop_
_atom_site_aniso_label
_atom_site_aniso_U_11
_atom_site_aniso_U_22
_atom_site_aniso_U_33
_atom_site_aniso_U_12
_atom_site_aniso_U_13
_atom_site_aniso_U_23
Fe(1) 0.0430(3) 0.0430(3) 0.0430(3) -0.0108(2) -0.0108(2) -0.0108(2)
O(1) 0.110(8) 0.089(8) 0.57(4) 0.018(6) -0.03(1) -0.07(1)
O(2) 0.033(4) 0.048(4) 0.037(4) -0.016(3) -0.019(3) 0.002(3)
N(1) 0.040(1) 0.040(1) 0.040(1) -0.007(1) -0.007(1) -0.007(1)
N(2) 0.050(2) 0.041(2) 0.038(2) -0.012(1) -0.008(1) -0.007(1)
N(3) 0.054(2) 0.051(2) 0.048(2) -0.017(2) -0.012(1) -0.015(1)
N(4) 0.103(3) 0.044(2) 0.063(2) -0.020(2) -0.013(2) -0.018(2)
C(1) 0.041(2) 0.043(2) 0.044(2) -0.010(1) -0.007(2) -0.011(2)
C(2) 0.036(2) 0.045(2) 0.044(2) -0.011(2) -0.004(2) -0.009(2)
C(3) 0.053(2) 0.037(2) 0.047(2) -0.001(2) -0.003(2) -0.008(2)
C(4) 0.060(2) 0.046(2) 0.050(2) -0.014(2) -0.007(2) -0.012(2)
C(5) 0.074(3) 0.061(3) 0.056(2) -0.032(2) -0.011(2) -0.015(2)
C(6) 0.083(3) 0.040(2) 0.061(3) -0.009(2) -0.004(2) -0.019(2)

loop_
_atom_type_symbol
_atom_type_description
_atom_type_scat_dispersion_real
_atom_type_scat_dispersion_imag
_atom_type_scat_source
C C 0.003 0.002
;
International Tables for Crystallography
(1992, Vol. C, Tables 4.2.6.8 and 6.1.1.4)
;
H H 0.000 0.000
;
International Tables for Crystallography
(1992, Vol. C, Table 6.1.1.4)
;
Fe Fe 0.346 0.844
;
International Tables for Crystallography
(1992, Vol. C, Tables 4.2.6.8 and 6.1.1.4)
;
N N 0.006 0.003
;
International Tables for Crystallography
(1992, Vol. C, Tables 4.2.6.8 and 6.1.1.4)
;
O O 0.011 0.006
;
International Tables for Crystallography
(1992, Vol. C, Tables 4.2.6.8 and 6.1.1.4)
;

loop_
_geom_angle_atom_site_label_1
_geom_angle_atom_site_label_2
_geom_angle_atom_site_label_3
_geom_angle
_geom_angle_publ_flag
_geom_angle_site_symmetry_1
_geom_angle_site_symmetry_2
_geom_angle_site_symmetry_3
N(2) Fe(1) N(2) 98.1(1) ? 55502 . .
N(2) Fe(1) N(2) 98.1(1) ? 55503 . .
N(3) Fe(1) N(2) 80.7(1) ? . . .
N(3) Fe(1) N(2) 173.5(1) ? 55502 . .
N(3) Fe(1) N(2) 88.3(1) ? 55503 . .
Fe(1) N(2) C(2) 125.3(2) ? . . .
Fe(1) N(2) C(3) 114.7(2) ? . . .
N(2) Fe(1) N(2) 98.1(1) ? 55503 . 55502
N(3) Fe(1) N(2) 88.3(1) ? . . 55502
N(3) Fe(1) N(2) 80.7(1) ? 55502 . 55502
N(3) Fe(1) N(2) 173.5(1) ? 55503 . 55502
Fe(1) N(2) C(2) 125.3(2) ? . 55502 55502
Fe(1) N(2) C(3) 114.7(2) ? . 55502 55502
N(3) Fe(1) N(2) 173.5(1) ? . . 55503
N(3) Fe(1) N(2) 88.3(1) ? 55502 . 55503
N(3) Fe(1) N(2) 80.7(1) ? 55503 . 55503
Fe(1) N(2) C(2) 125.3(2) ? . 55503 55503
Fe(1) N(2) C(3) 114.7(2) ? . 55503 55503
N(3) Fe(1) N(3) 92.9(1) ? 55502 . .
N(3) Fe(1) N(3) 92.9(1) ? 55503 . .
Fe(1) N(3) C(4) 115.0(2) ? . . .
Fe(1) N(3) C(5) 140.5(3) ? . . .
N(3) Fe(1) N(3) 92.9(1) ? 55503 . 55502
Fe(1) N(3) C(4) 115.0(2) ? . 55502 55502
Fe(1) N(3) C(5) 140.5(3) ? . 55502 55502
Fe(1) N(3) C(4) 115.0(2) ? . 55503 55503
Fe(1) N(3) C(5) 140.5(3) ? . 55503 55503
N(1) C(1) C(2) 112.3(3) ? . . .
C(1) N(1) C(1) 119.0(3) ? 55502 . .
C(1) N(1) C(1) 119.0(3) ? 55503 . .
N(1) C(1) C(2) 112.3(3) ? . 55502 55502
C(1) N(1) C(1) 119.0(3) ? 55503 . 55502
N(1) C(1) C(2) 112.3(3) ? . 55503 55503
C(3) N(2) C(2) 120.0(3) ? . . .
N(2) C(2) C(1) 109.7(3) ? . . .
N(2) C(3) C(4) 116.5(3) ? . . .
N(3) C(4) C(3) 113.1(3) ? . . .
C(5) N(3) C(4) 104.5(3) ? . . .
N(3) C(4) C(6) 108.8(4) ? . . .
N(3) C(5) N(4) 113.7(4) ? . . .
C(6) N(4) C(5) 104.4(3) ? . . .
N(4) C(6) C(4) 108.6(4) ? . . .
C(3) C(4) C(6) 138.1(4) ? . . .
N(1) C(1) H(1) 106(1) ? . . .
N(1) C(1) H(2) 107(1) ? . . .
N(1) C(1) H(2) 107(1) ? . 55502 55502
N(1) C(1) H(1) 106(1) ? . 55502 55502
N(1) C(1) H(1) 106(1) ? . 55503 55503
N(1) C(1) H(2) 107(1) ? . 55503 55503
N(2) C(2) H(4) 106(1) ? . . .
N(2) C(2) H(3) 107(1) ? . . .
N(2) C(3) H(5) 124(2) ? . . .
N(3) C(5) H(6) 124(2) ? . . .
N(4) C(5) H(6) 121(2) ? . . .
N(4) C(6) H(7) 120(2) ? . . .
C(1) C(2) H(4) 103(2) ? . . .
H(1) C(1) C(2) 112(1) ? . . .
H(2) C(1) C(2) 113(1) ? . . .
C(1) C(2) H(3) 108(1) ? . . .
H(2) C(1) H(1) 105(2) ? . . .
H(4) C(2) H(3) 120(2) ? . . .
H(5) C(3) C(4) 119(2) ? . . .
C(4) C(6) H(7) 130(2) ? . . .

loop_
_geom_bond_atom_site_label_1
_geom_bond_atom_site_label_2
_geom_bond_distance
_geom_bond_publ_flag
_geom_bond_site_symmetry_1
_geom_bond_site_symmetry_2
Fe(1) N(2) 1.979(3) ? . .
Fe(1) N(2) 1.979(3) ? . 55502
Fe(1) N(2) 1.979(3) ? . 55503
Fe(1) N(3) 1.917(3) ? . .
Fe(1) N(3) 1.917(3) ? . 55502
Fe(1) N(3) 1.917(3) ? . 55503
O(2) O(1) 1.17(2) ? . 55542
N(1) C(1) 1.427(4) ? . .
N(1) C(1) 1.427(4) ? . 55502
N(1) C(1) 1.427(4) ? . 55503
N(2) C(2) 1.458(5) ? . .
N(2) C(3) 1.277(4) ? . .
N(3) C(4) 1.368(5) ? . .
N(3) C(5) 1.346(5) ? . .
N(4) C(5) 1.338(6) ? . .
N(4) C(6) 1.376(7) ? . .
C(1) C(2) 1.524(5) ? . .
C(3) C(4) 1.415(5) ? . .
C(4) C(6) 1.368(5) ? . .
C(1) H(1) 1.10(4) ? . .
C(1) H(2) 1.00(3) ? . .
C(2) H(3) 0.98(3) ? . .
C(2) H(4) 1.01(4) ? . .
C(3) H(5) 1.03(5) ? . .
C(5) H(6) 1.07(5) ? . .
C(6) H(7) 0.92(4) ? . .

loop_
_geom_contact_atom_site_label_1
_geom_contact_atom_site_label_2
_geom_contact_distance
_geom_contact_publ_flag
_geom_contact_site_symmetry_1
_geom_contact_site_symmetry_2
Fe(1) N(1) 3.236(3) ? . .
Fe(1) C(2) 3.062(4) ? . .
Fe(1) C(2) 3.062(3) ? . 55502
Fe(1) C(2) 3.062(4) ? . 55503
Fe(1) C(3) 2.768(4) ? . .
Fe(1) C(3) 2.768(4) ? . 55502
Fe(1) C(3) 2.768(4) ? . 55503
Fe(1) C(4) 2.787(4) ? . .
Fe(1) C(4) 2.787(4) ? . 55502
Fe(1) C(4) 2.787(4) ? . 55503
Fe(1) C(5) 3.077(4) ? . .
Fe(1) C(5) 3.077(5) ? . 55502
Fe(1) C(5) 3.077(4) ? . 55503
O(1) O(1) 2.54(2) ? . 54507
O(1) O(1) 2.44(3) ? . 54528
O(1) O(2) 3.29(2) ? . 54533
O(1) O(2) 3.10(2) ? . 55547
O(1) N(4) 2.70(1) ? . .
O(1) N(4) 3.18(2) ? . 54528
O(1) C(5) 3.46(2) ? . 54528
O(2) O(1) 3.29(2) ? . 55533
O(2) O(1) 3.10(2) ? . 55547
O(2) O(2) 2.01(1) ? . 55507
O(2) N(4) 2.906(9) ? . 55542
O(2) C(2) 3.235(8) ? . 55503
O(2) C(2) 3.553(8) ? . 55511
O(2) C(3) 2.946(9) ? . 55510
O(2) C(4) 3.296(8) ? . 55510
N(1) N(2) 2.850(4) ? . .
N(1) N(2) 2.850(4) ? . 55502
N(1) N(2) 2.850(4) ? . 55503
N(1) C(2) 2.451(4) ? . .
N(1) C(2) 2.451(4) ? . 55502
N(1) C(2) 2.451(4) ? . 55503
N(2) N(2) 2.990(4) ? . 55502
N(2) N(2) 2.990(4) ? . 55503
N(2) N(3) 2.524(4) ? . .
N(2) N(3) 2.716(4) ? . 55503
N(2) C(1) 2.438(4) ? . .
N(2) C(1) 3.561(4) ? . 55502
N(2) C(2) 3.199(4) ? . 55502
N(2) C(3) 3.583(5) ? . 55503
N(2) C(4) 2.290(5) ? . .
N(2) C(4) 3.492(5) ? . 55503
N(2) C(5) 3.535(5) ? . 55503
N(3) N(2) 2.716(4) ? . 55502
N(3) N(3) 2.779(4) ? . 55502
N(3) N(3) 2.779(4) ? . 55503
N(3) N(4) 2.247(4) ? . .
N(3) C(2) 3.536(5) ? . 55502
N(3) C(3) 2.322(5) ? . .
N(3) C(3) 3.348(5) ? . 55502
N(3) C(4) 3.417(5) ? . 55502
N(3) C(5) 3.231(5) ? . 55503
N(3) C(6) 2.225(5) ? . .
N(4) C(4) 2.228(5) ? . .
C(1) N(2) 3.561(4) ? . 55503
C(1) C(1) 2.460(5) ? . 55502
C(1) C(1) 2.460(5) ? . 55503
C(1) C(2) 3.169(5) ? . 55502
C(1) C(2) 3.563(5) ? . 55503
C(1) C(3) 3.284(5) ? . .
C(2) O(2) 3.235(9) ? . 55502
C(2) O(2) 3.553(8) ? . 55515
C(2) N(2) 3.199(4) ? . 55503
C(2) N(3) 3.536(5) ? . 55503
C(2) C(1) 3.563(5) ? . 55502
C(2) C(1) 3.169(5) ? . 55503
C(2) C(2) 3.544(5) ? . 55509
C(2) C(3) 2.370(5) ? . .
C(3) O(1) 3.30(2) ? . 54529
C(3) O(2) 2.946(8) ? . 55548
C(3) N(2) 3.583(5) ? . 55502
C(3) N(3) 3.348(5) ? . 55503
C(3) C(5) 3.448(6) ? . .
C(3) C(6) 2.599(5) ? . .
C(4) O(2) 3.296(8) ? . 55548
C(4) N(2) 3.492(5) ? . 55502
C(4) N(3) 3.417(5) ? . 55503
C(4) C(5) 2.145(6) ? . .
C(5) N(2) 3.535(5) ? . 55502
C(5) N(3) 3.231(5) ? . 55502
C(5) C(6) 2.145(7) ? . .
Fe(1) H(4) 3.04(3) ? . .
Fe(1) H(4) 3.04(3) ? . 55502
Fe(1) H(4) 3.04(4) ? . 55503
Fe(1) H(6) 3.45(4) ? . .
Fe(1) H(6) 3.45(4) ? . 55502
Fe(1) H(6) 3.45(4) ? . 55503
O(1) H(2) 3.44(4) ? . 55543
O(1) H(6) 3.04(5) ? . 54528
O(2) H(1) 3.07(4) ? . 55503
O(2) H(2) 3.22(3) ? . 55502
O(2) H(2) 3.22(3) ? . 55510
O(2) H(3) 3.22(3) ? . 55503
O(2) H(4) 2.68(4) ? . 55503
O(2) H(4) 2.61(3) ? . 55511
O(2) H(5) 2.64(4) ? . 55510
N(1) H(1) 2.03(4) ? . .
N(1) H(1) 2.03(4) ? . 55502
N(1) H(1) 2.03(4) ? . 55503
N(1) H(2) 1.97(3) ? . .
N(1) H(2) 1.97(3) ? . 55502
N(1) H(2) 1.97(3) ? . 55503
N(1) H(3) 3.27(3) ? . .
N(1) H(3) 3.27(3) ? . 55502
N(1) H(3) 3.27(3) ? . 55503
N(1) H(4) 2.57(4) ? . .
N(1) H(4) 2.57(4) ? . 55502
N(1) H(4) 2.57(3) ? . 55503
N(2) H(1) 3.41(4) ? . .
N(2) H(2) 2.73(3) ? . .
N(2) H(3) 1.99(3) ? . .
N(2) H(3) 3.34(3) ? . 55509
N(2) H(4) 2.00(4) ? . .
N(2) H(4) 2.62(4) ? . 55502
N(2) H(5) 2.05(5) ? . .
N(3) H(3) 2.97(3) ? . 55543
N(3) H(4) 3.20(3) ? . 55502
N(3) H(5) 3.27(5) ? . .
N(3) H(6) 2.14(4) ? . .
N(3) H(6) 2.96(4) ? . 55503
N(3) H(7) 3.12(4) ? . .
N(4) H(2) 3.31(3) ? . 55543
N(4) H(3) 2.80(3) ? . 55543
N(4) H(5) 3.47(5) ? . 55543
N(4) H(6) 2.11(5) ? . .
N(4) H(7) 2.01(5) ? . .
C(1) H(1) 2.59(4) ? . 55502
C(1) H(1) 3.11(4) ? . 55503
C(1) H(2) 3.24(3) ? . 55502
C(1) H(2) 2.43(3) ? . 55503
C(1) H(3) 2.06(3) ? . .
C(1) H(4) 2.02(3) ? . .
C(1) H(4) 2.80(4) ? . 55502
C(1) H(5) 3.47(4) ? . .
C(1) H(6) 3.03(4) ? . 55540
C(2) H(1) 2.20(4) ? . .
C(2) H(2) 2.13(3) ? . .
C(2) H(2) 2.96(3) ? . 55503
C(2) H(3) 3.23(3) ? . 55509
C(2) H(4) 3.27(4) ? . 55502
C(2) H(4) 3.27(4) ? . 55509
C(2) H(5) 2.62(4) ? . .
C(3) H(2) 3.24(3) ? . .
C(3) H(3) 2.42(3) ? . .
C(3) H(4) 3.10(4) ? . .
C(3) H(4) 2.83(4) ? . 55502
C(3) H(5) 3.34(5) ? . 55509
C(3) H(7) 3.03(4) ? . .
C(4) H(3) 2.96(3) ? . 55543
C(4) H(4) 3.15(4) ? . 55502
C(4) H(5) 2.12(5) ? . .
C(4) H(6) 3.18(5) ? . .
C(4) H(6) 3.20(4) ? . 55503
C(4) H(7) 2.08(4) ? . .
C(5) H(3) 2.83(3) ? . 55543
C(5) H(5) 3.07(5) ? . 55543
C(5) H(6) 3.35(4) ? . 55503
C(5) H(7) 3.02(5) ? . .
C(6) H(1) 3.24(4) ? . 55543
C(6) H(2) 3.57(3) ? . 55543
C(6) H(3) 2.86(3) ? . 55543
C(6) H(5) 2.94(5) ? . .
C(6) H(6) 3.17(5) ? . .
C(6) H(7) 3.36(5) ? . 54529
H(1) O(2) 3.07(4) ? . 55502
H(1) N(3) 3.49(4) ? . 55541
H(1) N(4) 2.87(4) ? . 55541
H(1) C(1) 3.11(4) ? . 55502
H(1) C(1) 2.59(4) ? . 55503
H(1) C(5) 3.45(4) ? . 55540
H(1) C(5) 2.79(4) ? . 55541
H(1) C(6) 3.24(4) ? . 55508
H(2) O(1) 3.44(3) ? . 55508
H(2) O(1) 3.27(3) ? . 54529
H(2) O(2) 3.22(3) ? . 55503
H(2) O(2) 3.22(3) ? . 55548
H(2) N(4) 3.31(3) ? . 55508
H(2) N(4) 3.56(3) ? . 55540
H(2) C(1) 2.43(3) ? . 55502
H(2) C(1) 3.24(3) ? . 55503
H(2) C(2) 2.96(3) ? . 55502
H(2) C(5) 3.20(3) ? . 55540
H(2) C(6) 3.57(3) ? . 55508
H(3) O(2) 3.22(3) ? . 55502
H(3) N(2) 3.34(3) ? . 55509
H(3) N(3) 2.97(3) ? . 55508
H(3) N(4) 2.80(3) ? . 55508
H(3) C(2) 3.23(3) ? . 55509
H(3) C(4) 2.96(3) ? . 55508
H(3) C(5) 2.83(3) ? . 55508
H(3) C(6) 2.86(3) ? . 55508
H(4) O(2) 2.68(4) ? . 55502
H(4) O(2) 2.61(4) ? . 55515
H(4) N(2) 2.62(3) ? . 55503
H(4) N(3) 3.20(3) ? . 55503
H(4) C(1) 2.80(3) ? . 55503
H(4) C(2) 3.27(3) ? . 55503
H(4) C(2) 3.27(4) ? . 55509
H(4) C(3) 2.83(3) ? . 55503
H(4) C(4) 3.15(3) ? . 55503
H(5) O(1) 2.65(5) ? . 54529
H(5) O(2) 2.64(5) ? . 55548
H(5) N(4) 3.47(5) ? . 55508
H(5) C(3) 3.34(5) ? . 55509
H(5) C(5) 3.07(5) ? . 55508
H(6) N(3) 2.96(4) ? . 55502
H(6) C(4) 3.20(4) ? . 55502
H(6) C(5) 3.35(4) ? . 55502
H(7) N(4) 3.20(5) ? . 54529
H(7) C(4) 3.52(4) ? . 54529
H(7) C(6) 2.83(5) ? . 54529
